data_1508529
loop_
_publ_author_name
'Fern\'andez-Carri\'on, A. J.'
'Allix, M.'
'Florian, P.'
'Suchomel, M. R.'
'Becerro, A. I.'

_publ_section_title
;
 Revealing Structural Detail in the High Temperature
 La2Si2O7--Y2Si2O7Phase Diagram by Synchrotron Powder Diffraction and
 Nuclear Magnetic Resonance Spectroscopy
;
_journal_issue 40
_journal_name_full 'The Journal of Physical Chemistry C'
_journal_page_first 21523
_journal_paper_doi 10.1021/jp305777m
_journal_volume 116
_journal_year 2012
_chemical_formula_sum 'La0.9 O7 Si2 Y1.1'
_chemical_formula_weight 391
_chemical_name_systematic ' ?'
_space_group_IT_number 14
_symmetry_cell_setting monoclinic
_symmetry_Int_Tables_number 14
_symmetry_space_group_name_Hall '-P 2ybc'
_symmetry_space_group_name_H-M 'P 1 21/c 1'
_cell_angle_alpha 90
_cell_angle_beta 113.36890(10)
_cell_angle_gamma 90
_cell_formula_units_Z 4
_cell_length_a 5.379664(10)
_cell_length_b 8.581892(18)
_cell_length_c 14.03969(2)
_cell_measurement_temperature 293
_cell_volume 595.0100(19)
_diffrn_ambient_temperature 293
_diffrn_radiation_probe x-ray
_diffrn_radiation_wavelength 0.41336
_exptl_absorpt_coefficient_mu 4.163
_exptl_crystal_density_diffrn 4.3631
_exptl_crystal_F_000 120
_pd_instr_location ' ?'
_pd_meas_2theta_range_inc 0.001
_pd_meas_2theta_range_max 49.992
_pd_meas_2theta_range_min 0.500
_pd_meas_number_of_points 49493
_pd_proc_2theta_range_inc 0.001
_pd_proc_2theta_range_max 49.992
_pd_proc_2theta_range_min 0.5
_pd_proc_ls_background_function '10 Legendre polynoms'
_pd_proc_ls_pref_orient_corr none
_pd_proc_ls_profile_function Pseudo-Voigt
_pd_proc_ls_prof_R_factor 0.0587
_pd_proc_ls_prof_wR_expected 0.0444
_pd_proc_ls_prof_wR_factor 0.0733
_refine_ls_goodness_of_fit_all 1.65
_refine_ls_number_constraints 0
_refine_ls_number_parameters 78
_refine_ls_number_restraints 0
_refine_ls_R_factor_all 0.0208
_refine_ls_R_factor_gt 0.0208
_refine_ls_shift/su_max 0.5499
_refine_ls_shift/su_mean 0.0157
_refine_ls_weighting_scheme sigma
_refine_ls_wR_factor_all 0.0227
_refine_ls_wR_factor_gt 0.0227
_cod_data_source_file jp305777m_si_004.cif
_cod_data_source_block I
_cod_depositor_comments
;
The following automatic conversions were performed:

'_diffrn_radiation_probe' value 'X-ray' changed to 'x-ray' according
to /home/saulius/struct/CIF-dictionaries/cif_core.dic dictionary
named 'cif_core.dic' version 2.4.2 from 2011-04-26.

Automatic conversion script
Id: cif_fix_values 1891 2012-01-12 08:04:46Z andrius 
;
_cod_original_cell_volume 595.010(2)
_cod_original_sg_symbol_Hall '-P 2ycb'
_cod_database_code 1508529

loop_
_symmetry_equiv_pos_site_id
_symmetry_equiv_pos_as_xyz
1 x,y,z
2 -x,y+1/2,-z+1/2
3 -x,-y,-z
4 x,-y+1/2,z+1/2

loop_
_atom_site_label
_atom_site_type_symbol
_atom_site_fract_x
_atom_site_fract_y
_atom_site_fract_z
_atom_site_adp_type
_atom_site_U_iso_or_equiv
_atom_site_symmetry_multiplicity
_atom_site_occupancy
_atom_site_calc_flag
La1 La 0.52725(6) 0.80412(3) 0.77101(2) Uiso 0.00782(7) 4 0.7987(13) d
Y1 Y 0.52725(6) 0.80412(3) 0.77101(2) Uiso 0.00782(7) 4 0.2013(13) d
La2 La 0.85728(7) 0.60597(4) 0.59016(3) Uiso 0.00640(10) 4 0.1013(13) d
Y2 Y 0.85728(7) 0.60597(4) 0.59016(3) Uiso 0.00640(10) 4 0.8987(13) d
Si1 Si 0.7981(2) 0.24737(12) 0.02113(9) Uiso 0.0072(3) 4 1 d
Si2 Si 0.9089(2) 0.50291(14) 0.18174(8) Uiso 0.0076(3) 4 1 d
O1 O 0.8516(5) 0.4210(3) 0.07154(19) Uiso 0.0151(8) 4 1 d
O2 O 0.0653(5) 0.1345(3) 0.07539(18) Uiso 0.0054(6) 4 1 d
O3 O 0.5603(5) 0.1564(3) 0.04325(18) Uiso 0.0146(8) 4 1 d
O4 O 0.7684(5) 0.2542(3) 0.90488(17) Uiso 0.0064(6) 4 1 d
O5 O 0.7395(5) 0.4242(3) 0.24146(17) Uiso 0.0047(6) 4 1 d
O6 O 0.2259(5) 0.4852(3) 0.25997(18) Uiso 0.0111(7) 4 1 d
O7 O 0.8107(5) 0.6815(3) 0.16976(17) Uiso 0.0103(7) 4 1 d

loop_
_atom_type_symbol
_atom_type_scat_dispersion_real
_atom_type_scat_dispersion_imag
_atom_type_scat_source
La -1.2291 0.9439 'International Tables Vol C tables 4.2.6.8 and 6.1.1.1'
O 0.0018 0.0018 'International Tables Vol C tables 4.2.6.8 and 6.1.1.1'
Si 0.0269 0.0230 'International Tables Vol C tables 4.2.6.8 and 6.1.1.1'
Y 0.2076 1.4314 'International Tables Vol C tables 4.2.6.8 and 6.1.1.1'

loop_
_geom_bond_atom_site_label_1
_geom_bond_atom_site_label_2
_geom_bond_site_symmetry_2
_geom_bond_distance
La1 O2 3_666 2.446(2)
La1 O3 3_666 2.848(3)
La1 O4 2_656 2.386(2)
La1 O5 3_666 2.394(2)
La1 O5 4_565 2.699(3)
La1 O6 3_666 2.928(3)
La1 O6 4_565 2.392(3)
La1 O7 4_565 2.466(3)
Y1 O2 3_666 2.446(2)
Y1 O4 2_656 2.386(2)
Y1 O5 3_666 2.394(2)
Y1 O5 4_565 2.699(3)
Y1 O6 4_565 2.392(3)
Y1 O7 4_565 2.466(3)
La2 O2 2_655 2.531(3)
La2 O2 4_655 2.395(2)
La2 O3 2_655 2.325(2)
La2 O3 4_555 2.687(2)
La2 O4 2_756 2.360(3)
La2 O5 3_766 2.5085(19)
La2 O6 3_666 2.447(3)
La2 O7 4_565 2.205(3)
Y2 O2 2_655 2.531(3)
Y2 O2 4_655 2.395(2)
Y2 O3 2_655 2.325(2)
Y2 O3 4_555 2.687(2)
Y2 O4 2_756 2.360(3)
Y2 O5 3_766 2.5085(19)
Y2 O6 3_666 2.447(3)
Y2 O7 4_565 2.205(3)
Si1 O1 . 1.626(3)
Si1 O2 1_655 1.648(3)
Si1 O3 . 1.630(3)
Si1 O4 1_554 1.577(3)
Si2 O1 . 1.614(3)
Si2 O5 . 1.611(3)
Si2 O6 1_655 1.629(2)
Si2 O7 . 1.608(3)
